data_1550644
loop_
_publ_author_name
'Xu, Wenhan'
'Lee, Michelle M. S.'
'Zhang, Zhihan'
'Sung, Herman H-Y.'
'Williams, Ian Duncan'
'Kwok, Ryan T. K.'
'Lam, Jacky Wing Yip'
'Wang, Dong'
'Tang, Ben Zhong'

_publ_section_title
;
 Facile synthesis of AIEgens with wide color tunability for cellular
 imaging and therapy
;
_journal_name_full 'Chemical Science'
_journal_paper_doi 10.1039/C8SC05805A
_journal_year 2019
_chemical_formula_moiety 'C25 H21 N O3 S'
_chemical_formula_sum 'C25 H21 N O3 S'
_chemical_formula_weight 415.49
_chemical_name_systematic
;
 ? 
;
_space_group_crystal_system monoclinic
_space_group_IT_number 14
_space_group_name_Hall '-P 2yn'
_space_group_name_H-M_alt 'P 1 21/n 1'
_symmetry_space_group_name_Hall '-P 2yn'
_symmetry_space_group_name_H-M 'P 1 21/n 1'
_atom_sites_solution_hydrogens geom
_atom_sites_solution_primary direct
_audit_creation_date 2018-01-30
_audit_creation_method
;
Olex2 1.2
(compiled 2017.08.10 svn.r3458 for OlexSys, GUI svn.r5381)
;
_audit_update_record
;
2018-12-22 deposited with the CCDC.    2019-02-19 downloaded from the CCDC.
;
_cell_angle_alpha 90
_cell_angle_beta 107.5934(19)
_cell_angle_gamma 90
_cell_formula_units_Z 4
_cell_length_a 9.89163(18)
_cell_length_b 19.5816(3)
_cell_length_c 10.94012(19)
_cell_measurement_reflns_used 6303
_cell_measurement_temperature 100.01(10)
_cell_measurement_theta_max 74.0830
_cell_measurement_theta_min 4.5180
_cell_volume 2019.92(6)
_computing_cell_refinement 'CrysAlisPro 1.171.38.46 (Rigaku OD, 2015)'
_computing_data_collection 'CrysAlisPro 1.171.38.46 (Rigaku OD, 2015)'
_computing_data_reduction 'CrysAlisPro 1.171.38.46 (Rigaku OD, 2015)'
_computing_molecular_graphics 'Olex2 (Dolomanov et al., 2009)'
_computing_publication_material 'Olex2 (Dolomanov et al., 2009)'
_computing_structure_refinement 'ShelXL (Sheldrick, 2015)'
_computing_structure_solution 'ShelXS (Sheldrick, 2008)'
_diffrn_ambient_environment N~2~
_diffrn_ambient_temperature 100.01(10)
_diffrn_detector 'CCD plate'
_diffrn_detector_area_resol_mean 10.3577
_diffrn_detector_type Atlas
_diffrn_measured_fraction_theta_full 0.992
_diffrn_measured_fraction_theta_max 0.992
_diffrn_measurement_details
;
List of Runs (angles in degrees, time in seconds):

  # Type    Start    End  Width  t~exp~   \w     \q     \k     \f   Frames
#--------------------------------------------------------------------------
  1  \w     80.00 174.00   1.00    5.00    --  107.97  30.00  90.00   94
  2  \w    -67.00  28.00   1.00    2.00    --  -40.45  37.00  90.00   95
  3  \w    -96.00  -3.00   1.00    2.00    --  -40.45 125.00 150.00   93
  4  \w   -113.00 -16.00   1.00    2.00    --  -40.45 -37.00 -90.00   97
  5  \w     54.00 108.00   1.00    5.00    --  107.97 -94.00 150.00   54
  6  \w     50.00 136.00   1.00    5.00    --  107.97 -45.00 120.00   86
  7  \w     44.00 131.00   1.00    5.00    --  107.97 -45.00  30.00   87
  8  \w     40.00 132.00   1.00    5.00    --  107.97 -61.00 -90.00   92
  9  \w     79.00 169.00   1.00    5.00    --  107.97 -15.00-150.00   90
 10  \w     38.00 116.00   1.00    5.00    --  107.97-111.00 -60.00   78
 11  \w     25.00 105.00   1.00    5.00    --  107.97 -94.00  60.00   80
 12  \w     25.00  51.00   1.00    5.00    --  107.97 -94.00 150.00   26
;
_diffrn_measurement_device 'kappa diffractometer'
_diffrn_measurement_device_type 'SuperNova, Dual, Cu at zero, Atlas'
_diffrn_measurement_method '\w scans'
_diffrn_orient_matrix_type 'CrysAlisPro convention (1999,Acta A55,543-557)'
_diffrn_orient_matrix_UB_11 0.1396902000
_diffrn_orient_matrix_UB_12 0.0181188000
_diffrn_orient_matrix_UB_13 0.1038329000
_diffrn_orient_matrix_UB_21 0.0445906000
_diffrn_orient_matrix_UB_22 -0.0756606000
_diffrn_orient_matrix_UB_23 0.0086556000
_diffrn_orient_matrix_UB_31 0.0722740000
_diffrn_orient_matrix_UB_32 0.0117408000
_diffrn_orient_matrix_UB_33 -0.1046688000
_diffrn_radiation_monochromator mirror
_diffrn_radiation_probe x-ray
_diffrn_radiation_type CuK\a
_diffrn_radiation_wavelength 1.54184
_diffrn_reflns_av_R_equivalents 0.0224
_diffrn_reflns_av_unetI/netI 0.0228
_diffrn_reflns_Laue_measured_fraction_full 0.992
_diffrn_reflns_Laue_measured_fraction_max 0.992
_diffrn_reflns_limit_h_max 11
_diffrn_reflns_limit_h_min -11
_diffrn_reflns_limit_k_max 23
_diffrn_reflns_limit_k_min -21
_diffrn_reflns_limit_l_max 8
_diffrn_reflns_limit_l_min -13
_diffrn_reflns_number 11028
_diffrn_reflns_point_group_measured_fraction_full 0.992
_diffrn_reflns_point_group_measured_fraction_max 0.992
_diffrn_reflns_theta_full 66.500
_diffrn_reflns_theta_max 67.471
_diffrn_reflns_theta_min 4.516
_diffrn_source 'micro-focus sealed X-ray tube'
_diffrn_source_current 0.80
_diffrn_source_power 0.040
_diffrn_source_target Cu
_diffrn_source_type 'SuperNova (Cu) X-ray Source'
_diffrn_source_voltage 50
_exptl_absorpt_coefficient_mu 1.647
_exptl_absorpt_correction_T_max 1.00000
_exptl_absorpt_correction_T_min 0.94429
_exptl_absorpt_correction_type multi-scan
_exptl_absorpt_process_details
;
CrysAlisPro 1.171.38.46 (Rigaku Oxford Diffraction, 2015)
Empirical absorption correction using spherical harmonics,
 implemented in SCALE3 ABSPACK scaling algorithm.
;
_exptl_crystal_colour red
_exptl_crystal_colour_primary red
_exptl_crystal_density_diffrn 1.366
_exptl_crystal_density_method 'not measured'
_exptl_crystal_description block
_exptl_crystal_F_000 872
_exptl_crystal_size_max 0.2
_exptl_crystal_size_mid 0.15
_exptl_crystal_size_min 0.1
_refine_diff_density_max 0.249
_refine_diff_density_min -0.332
_refine_diff_density_rms 0.037
_refine_ls_extinction_method none
_refine_ls_goodness_of_fit_ref 1.007
_refine_ls_hydrogen_treatment constr
_refine_ls_matrix_type full
_refine_ls_number_parameters 390
_refine_ls_number_reflns 3611
_refine_ls_number_restraints 240
_refine_ls_restrained_S_all 1.021
_refine_ls_R_factor_all 0.0363
_refine_ls_R_factor_gt 0.0325
_refine_ls_shift/su_max 0.000
_refine_ls_shift/su_mean 0.000
_refine_ls_structure_factor_coef Fsqd
_refine_ls_weighting_details 'w=1/[\s^2^(Fo^2^)+(0.0580P)^2^+0.3490P] where P=(Fo^2^+2Fc^2^)/3'
_refine_ls_weighting_scheme calc
_refine_ls_wR_factor_gt 0.0886
_refine_ls_wR_factor_ref 0.0919
_reflns_Friedel_coverage 0.000
_reflns_number_gt 3241
_reflns_number_total 3611
_reflns_threshold_expression 'I > 2\s(I)'
_cod_data_source_file c8sc05805a2.cif
_cod_data_source_block dw20a
_cod_database_code 1550644
_shelx_shelxl_version_number 2014/7
_shelx_space_group_comment
;
The symmetry employed for this shelxl refinement is uniquely defined
by the following loop, which should always be used as a source of
symmetry information in preference to the above space-group names.
They are only intended as comments.
;
_reflns_odcompleteness_completeness 99.87
_reflns_odcompleteness_iscentric 1
_reflns_odcompleteness_theta 67.46
_olex2_refinement_description
;
1. Fixed Uiso
 At 1.2 times of:
  All C(H) groups
 At 1.5 times of:
  All C(H,H,H) groups
2. Restrained distances
 C11-C12 \\sim C16-C11 \\sim C15-C16 \\sim C15-C14 \\sim C13-C14 \\sim C12-C13
 with sigma of 0.02
 C11A-C12A \\sim C16A-C11A \\sim C15A-C16A \\sim C15A-C14A \\sim C12A-C13A
\\sim C13A-C14A
 with sigma of 0.02
 S1-C4 \\sim S1-C1 \\sim S1A-C1A \\sim S1A-C4A
 with sigma of 0.02
3. Uiso/Uaniso restraints and constraints
Uanis(O1A) \\sim Ueq, Uanis(O1) \\sim Ueq: with sigma of 0.005 and sigma for
terminal atoms of 0.002
4. Rigid body (RIGU) restrains
 S1, C2, C15, C14, C13, C1, C11, C16, O1, C12, C4, C3, C5
 with sigma for 1-2 distances of 0.001 and sigma for 1-3 distances of 0.001
 S1A, C2A, C1A, C4A, C3A, O1A, C5A, C11A, C12A, C15A, C16A, C14A, C13A
 with sigma for 1-2 distances of 0.001 and sigma for 1-3 distances of 0.001
5. Others
 Fixed Sof: S1(0.7) S1A(0.3) O1(0.7) O1A(0.3) C1(0.7) C2(0.7) H2(0.7) C3(0.7)
 H3(0.7) C4(0.7) C5(0.7) H5(0.7) C11(0.7) C12(0.7) H12(0.7) C13(0.7) H13(0.7)
 C14(0.7) C15(0.7) H15(0.7) C16(0.7) H16(0.7) C1A(0.3) C2A(0.3) H2A(0.3)
 C3A(0.3) H3A(0.3) C4A(0.3) C5A(0.3) H5A(0.3) C11A(0.3) C12A(0.3) H12A(0.3)
 C13A(0.3) H13A(0.3) C14A(0.3) C15A(0.3) H15A(0.3) C16A(0.3) H16A(0.3)
6.a Aromatic/amide H refined with riding coordinates:
 C2(H2), C3(H3), C5(H5), C12(H12), C13(H13), C15(H15), C16(H16), C2A(H2A),
 C3A(H3A), C5A(H5A), C12A(H12A), C13A(H13A), C15A(H15A), C16A(H16A), C22(H22),
 C23(H23), C25(H25), C26(H26), C32(H32), C33(H33), C35(H35), C36(H36)
6.b Idealised Me refined as rotating group:
 C20(H20A,H20B,H20C), C30(H30A,H30B,H30C)
;
_olex2_date_sample_data_collection 2017-12-20
_olex2_submission_special_instructions 'No special instructions were received'
_oxdiff_exptl_absorpt_empirical_details
;
Empirical correction (ABSPACK) includes:
- Absorption correction using spherical harmonics
- Frame scaling
;
_oxdiff_exptl_absorpt_empirical_full_max 1.122
_oxdiff_exptl_absorpt_empirical_full_min 0.884

loop_
_space_group_symop_operation_xyz
'x, y, z'
'-x+1/2, y+1/2, -z+1/2'
'-x, -y, -z'
'x-1/2, -y-1/2, z-1/2'

loop_
_atom_site_label
_atom_site_type_symbol
_atom_site_fract_x
_atom_site_fract_y
_atom_site_fract_z
_atom_site_U_iso_or_equiv
_atom_site_adp_type
_atom_site_occupancy
_atom_site_site_symmetry_order
_atom_site_calc_flag
_atom_site_refinement_flags_posn
_atom_site_refinement_flags_adp
_atom_site_refinement_flags_occupancy
_atom_site_disorder_assembly
_atom_site_disorder_group
S1 S 0.2189(2) 0.52675(11) -0.1358(2) 0.0247(4) Uani 0.7 1 d D U P A 1
S1A S 0.1980(3) 0.46458(14) 0.0509(2) 0.0307(5) Uani 0.3 1 d D U P A 2
O1 O -0.01295(16) 0.46217(8) -0.36017(15) 0.0416(3) Uani 0.7 1 d . U P A 1
O1A O -0.1064(4) 0.3810(2) -0.2289(4) 0.0461(8) Uani 0.3 1 d . U P A 2
O2 O 0.93421(11) 0.91906(5) 0.09597(10) 0.0348(2) Uani 1 1 d . . . . .
O3 O 0.88273(11) 0.68768(5) 0.83729(9) 0.0340(2) Uani 1 1 d . . . . .
N1 N 0.74450(12) 0.69056(5) 0.30302(10) 0.0269(2) Uani 1 1 d . . . . .
C1 C 0.2918(3) 0.51944(15) 0.0304(2) 0.0233(6) Uani 0.7 1 d D U P A 1
C2 C 0.2293(5) 0.4697(3) 0.0828(5) 0.0340(9) Uani 0.7 1 d . U P A 1
H2 H 0.2560 0.4586 0.1695 0.041 Uiso 0.7 1 calc R . P A 1
C3 C 0.1159(2) 0.43663(9) -0.0153(2) 0.0250(4) Uani 0.7 1 d . U P A 1
H3 H 0.0600 0.4020 0.0022 0.030 Uiso 0.7 1 calc R . P A 1
C4 C 0.0988(2) 0.46129(12) -0.1365(3) 0.0245(5) Uani 0.7 1 d D U P A 1
C5 C -0.0011(2) 0.43893(10) -0.2547(2) 0.0325(4) Uani 0.7 1 d . U P A 1
H5 H -0.0619 0.4035 -0.2498 0.039 Uiso 0.7 1 calc R . P A 1
C11 C 0.4079(5) 0.5634(3) 0.0988(3) 0.0209(7) Uani 0.7 1 d D U P A 1
C12 C 0.4897(7) 0.5992(4) 0.0355(6) 0.0229(10) Uani 0.7 1 d D U P A 1
H12 H 0.4666 0.5947 -0.0531 0.027 Uiso 0.7 1 calc R . P A 1
C13 C 0.6035(9) 0.6409(5) 0.0975(6) 0.0221(12) Uani 0.7 1 d D U P A 1
H13 H 0.6569 0.6627 0.0522 0.027 Uiso 0.7 1 calc R . P A 1
C14 C 0.6351(10) 0.6491(5) 0.2309(7) 0.0215(11) Uani 0.7 1 d D U P A 1
C15 C 0.5542(6) 0.6137(3) 0.2978(5) 0.0222(9) Uani 0.7 1 d D U P A 1
H15 H 0.5755 0.6190 0.3861 0.027 Uiso 0.7 1 calc R . P A 1
C16 C 0.4434(5) 0.5713(2) 0.2322(3) 0.0221(8) Uani 0.7 1 d D U P A 1
H16 H 0.3920 0.5478 0.2774 0.027 Uiso 0.7 1 calc R . P A 1
C1A C 0.2835(8) 0.5244(4) -0.0090(7) 0.0286(13) Uani 0.3 1 d D U P A 2
C2A C 0.217(2) 0.5257(11) -0.132(2) 0.026(3) Uani 0.3 1 d . U P A 2
H2A H 0.2424 0.5592 -0.1815 0.031 Uiso 0.3 1 calc R . P A 2
C3A C 0.1168(6) 0.4823(3) -0.1901(6) 0.0398(11) Uani 0.3 1 d . U P A 2
H3A H 0.0746 0.4780 -0.2781 0.048 Uiso 0.3 1 calc R . P A 2
C4A C 0.0865(7) 0.4449(4) -0.0979(8) 0.0342(12) Uani 0.3 1 d D U P A 2
C5A C -0.0300(6) 0.3957(3) -0.1224(5) 0.0423(10) Uani 0.3 1 d . U P A 2
H5A H -0.0467 0.3744 -0.0524 0.051 Uiso 0.3 1 calc R . P A 2
C11A C 0.4068(15) 0.5647(8) 0.0729(10) 0.0282(17) Uani 0.3 1 d D U P A 2
C12A C 0.4994(18) 0.6007(10) 0.0227(16) 0.029(2) Uani 0.3 1 d D U P A 2
H12A H 0.4934 0.5985 -0.0637 0.034 Uiso 0.3 1 calc R . P A 2
C13A C 0.601(2) 0.6402(13) 0.1093(17) 0.030(3) Uani 0.3 1 d D U P A 2
H13A H 0.6597 0.6657 0.0740 0.036 Uiso 0.3 1 calc R . P A 2
C14A C 0.628(3) 0.6470(14) 0.2400(19) 0.028(3) Uani 0.3 1 d D U P A 2
C15A C 0.5359(16) 0.6076(9) 0.2847(14) 0.031(2) Uani 0.3 1 d D U P A 2
H15A H 0.5453 0.6073 0.3719 0.037 Uiso 0.3 1 calc R . P A 2
C16A C 0.4308(12) 0.5692(6) 0.2022(10) 0.0282(18) Uani 0.3 1 d D U P A 2
H16A H 0.3715 0.5444 0.2374 0.034 Uiso 0.3 1 calc R . P A 2
C20 C 0.83220(18) 0.96591(7) 0.02091(16) 0.0386(3) Uani 1 1 d . . . . .
H20A H 0.7725 0.9429 -0.0534 0.058 Uiso 1 1 calc GR . . . .
H20B H 0.8802 1.0031 -0.0055 0.058 Uiso 1 1 calc GR . . . .
H20C H 0.7753 0.9832 0.0711 0.058 Uiso 1 1 calc GR . . . .
C21 C 0.78868(14) 0.74802(6) 0.24406(12) 0.0247(3) Uani 1 1 d . . . . .
C22 C 0.69160(14) 0.79041(6) 0.15938(13) 0.0267(3) Uani 1 1 d . . . . .
H22 H 0.5954 0.7802 0.1373 0.032 Uiso 1 1 calc R . . . .
C23 C 0.73597(14) 0.84767(7) 0.10730(13) 0.0276(3) Uani 1 1 d . . . . .
H23 H 0.6699 0.8753 0.0500 0.033 Uiso 1 1 calc R . . . .
C24 C 0.87989(14) 0.86366(7) 0.14114(13) 0.0278(3) Uani 1 1 d . . . . .
C25 C 0.97796(14) 0.82152(7) 0.22631(13) 0.0287(3) Uani 1 1 d . . . . .
H25 H 1.0741 0.8320 0.2493 0.034 Uiso 1 1 calc R . . . .
C26 C 0.93265(14) 0.76405(7) 0.27681(12) 0.0278(3) Uani 1 1 d . . . . .
H26 H 0.9988 0.7360 0.3330 0.033 Uiso 1 1 calc R . . . .
C30 C 0.85926(16) 0.74596(7) 0.90647(13) 0.0337(3) Uani 1 1 d . . . . .
H30A H 0.7610 0.7586 0.8761 0.051 Uiso 1 1 calc GR . . . .
H30B H 0.9165 0.7833 0.8936 0.051 Uiso 1 1 calc GR . . . .
H30C H 0.8845 0.7352 0.9962 0.051 Uiso 1 1 calc GR . . . .
C31 C 0.78190(13) 0.69185(7) 0.44052(12) 0.0254(3) Uani 1 1 d . . . . .
C32 C 0.76038(14) 0.75021(7) 0.50399(13) 0.0276(3) Uani 1 1 d . . . . .
H32 H 0.7229 0.7891 0.4571 0.033 Uiso 1 1 calc R . . . .
C33 C 0.79417(14) 0.75132(7) 0.63699(13) 0.0276(3) Uani 1 1 d . . . . .
H33 H 0.7812 0.7910 0.6789 0.033 Uiso 1 1 calc R . . . .
C34 C 0.84741(13) 0.69282(7) 0.70673(13) 0.0267(3) Uani 1 1 d . . . . .
C35 C 0.86985(14) 0.63393(7) 0.64342(13) 0.0273(3) Uani 1 1 d . . . . .
H35 H 0.9057 0.5948 0.6901 0.033 Uiso 1 1 calc R . . . .
C36 C 0.83882(14) 0.63380(7) 0.51158(13) 0.0266(3) Uani 1 1 d . . . . .
H36 H 0.8559 0.5948 0.4699 0.032 Uiso 1 1 calc R . . . .

loop_
_atom_site_aniso_label
_atom_site_aniso_U_11
_atom_site_aniso_U_22
_atom_site_aniso_U_33
_atom_site_aniso_U_23
_atom_site_aniso_U_13
_atom_site_aniso_U_12
S1 0.0251(6) 0.0217(6) 0.0234(3) 0.0007(3) 0.0013(3) -0.0022(6)
S1A 0.0328(11) 0.0298(8) 0.0312(10) 0.0031(7) 0.0123(8) -0.0001(7)
O1 0.0356(7) 0.0438(8) 0.0385(7) -0.0100(6) 0.0009(6) 0.0042(6)
O1A 0.0430(14) 0.0432(15) 0.0482(13) -0.0028(11) 0.0077(11) -0.0009(12)
O2 0.0376(5) 0.0232(5) 0.0486(6) 0.0030(4) 0.0205(5) -0.0049(4)
O3 0.0449(6) 0.0312(5) 0.0274(5) -0.0003(4) 0.0132(4) 0.0018(4)
N1 0.0314(6) 0.0227(5) 0.0277(6) 0.0000(4) 0.0104(5) -0.0041(4)
C1 0.0230(9) 0.0204(10) 0.0249(10) -0.0009(8) 0.0047(8) 0.0038(7)
C2 0.0324(17) 0.0320(13) 0.0350(15) -0.0014(11) 0.0062(11) -0.0049(11)
C3 0.0214(9) 0.0214(8) 0.0302(9) -0.0031(7) 0.0049(7) -0.0034(7)
C4 0.0222(9) 0.0201(11) 0.0307(10) -0.0015(8) 0.0071(8) -0.0018(7)
C5 0.0248(9) 0.0277(9) 0.0398(8) -0.0103(7) 0.0018(7) 0.0019(7)
C11 0.0219(10) 0.0182(12) 0.0230(14) 0.0013(10) 0.0074(10) 0.0030(8)
C12 0.0250(14) 0.0193(16) 0.0246(14) -0.0007(10) 0.0078(10) 0.0011(12)
C13 0.0246(16) 0.0169(19) 0.0263(15) 0.0013(11) 0.0096(11) 0.0007(15)
C14 0.0220(17) 0.017(2) 0.0278(16) 0.0011(11) 0.0104(10) 0.0005(15)
C15 0.0225(15) 0.0192(16) 0.0248(13) -0.0007(9) 0.0072(10) -0.0016(12)
C16 0.0243(13) 0.0217(13) 0.0210(13) 0.0012(10) 0.0080(10) -0.0018(10)
C1A 0.030(2) 0.023(2) 0.036(2) 0.0028(16) 0.0145(16) 0.0034(16)
C2A 0.025(4) 0.023(5) 0.034(2) 0.0006(18) 0.0147(18) 0.013(4)
C3A 0.040(2) 0.039(2) 0.0406(18) 0.0002(15) 0.0111(15) -0.0002(17)
C4A 0.0334(18) 0.031(2) 0.0379(18) -0.0006(15) 0.0107(15) 0.0036(16)
C5A 0.0388(18) 0.039(2) 0.0468(17) 0.0003(14) 0.0095(13) -0.0025(16)
C11A 0.031(2) 0.022(3) 0.034(3) 0.005(2) 0.0147(19) 0.003(2)
C12A 0.030(3) 0.022(4) 0.037(3) 0.006(2) 0.016(2) 0.002(3)
C13A 0.031(4) 0.025(5) 0.038(3) 0.004(2) 0.017(2) 0.000(4)
C14A 0.028(4) 0.022(5) 0.037(3) 0.004(2) 0.015(2) 0.003(4)
C15A 0.032(4) 0.028(4) 0.036(3) 0.003(2) 0.016(2) -0.003(3)
C16A 0.030(3) 0.023(3) 0.036(3) 0.004(2) 0.015(2) -0.001(2)
C20 0.0482(9) 0.0250(7) 0.0487(9) 0.0048(6) 0.0235(7) -0.0027(6)
C21 0.0289(6) 0.0208(6) 0.0271(6) -0.0026(5) 0.0125(5) -0.0026(5)
C22 0.0252(6) 0.0230(6) 0.0344(7) -0.0018(5) 0.0130(5) -0.0011(5)
C23 0.0293(7) 0.0220(6) 0.0336(7) 0.0007(5) 0.0127(5) 0.0021(5)
C24 0.0336(7) 0.0207(6) 0.0344(7) -0.0048(5) 0.0179(6) -0.0040(5)
C25 0.0253(6) 0.0280(7) 0.0346(7) -0.0049(5) 0.0120(5) -0.0048(5)
C26 0.0282(7) 0.0257(6) 0.0299(6) -0.0018(5) 0.0093(5) 0.0008(5)
C30 0.0409(8) 0.0324(7) 0.0307(7) -0.0055(5) 0.0150(6) -0.0058(6)
C31 0.0257(6) 0.0244(6) 0.0279(6) 0.0002(5) 0.0108(5) -0.0029(5)
C32 0.0284(6) 0.0223(6) 0.0338(7) 0.0032(5) 0.0120(5) 0.0015(5)
C33 0.0299(7) 0.0229(6) 0.0337(7) -0.0036(5) 0.0150(5) -0.0005(5)
C34 0.0256(6) 0.0277(7) 0.0289(6) -0.0006(5) 0.0113(5) -0.0030(5)
C35 0.0267(6) 0.0229(6) 0.0324(7) 0.0027(5) 0.0092(5) 0.0000(5)
C36 0.0269(6) 0.0219(6) 0.0328(7) -0.0024(5) 0.0117(5) -0.0007(5)

loop_
_atom_type_symbol
_atom_type_description
_atom_type_scat_dispersion_real
_atom_type_scat_dispersion_imag
_atom_type_scat_source
C C 0.0181 0.0091 'International Tables Vol C Tables 4.2.6.8 and 6.1.1.4'
H H 0.0000 0.0000 'International Tables Vol C Tables 4.2.6.8 and 6.1.1.4'
N N 0.0311 0.0180 'International Tables Vol C Tables 4.2.6.8 and 6.1.1.4'
O O 0.0492 0.0322 'International Tables Vol C Tables 4.2.6.8 and 6.1.1.4'
S S 0.3331 0.5567 'International Tables Vol C Tables 4.2.6.8 and 6.1.1.4'

loop_
_geom_angle_atom_site_label_1
_geom_angle_atom_site_label_2
_geom_angle_atom_site_label_3
_geom_angle
C4 S1 C1 90.60(18)
C1A S1A C4A 92.4(4)
C24 O2 C20 115.56(11)
C34 O3 C30 117.64(11)
C14 N1 C21 119.6(3)
C14 N1 C31 121.0(2)
C14A N1 C21 124.2(8)
C14A N1 C31 115.5(6)
C21 N1 C31 116.19(10)
C2 C1 S1 113.5(2)
C2 C1 C11 126.4(3)
C11 C1 S1 120.1(2)
C1 C2 C3 110.7(3)
C4 C3 C2 113.6(3)
C3 C4 S1 111.67(17)
C3 C4 C5 127.7(2)
C5 C4 S1 120.6(2)
O1 C5 C4 125.7(2)
C12 C11 C1 121.8(3)
C12 C11 C16 117.3(3)
C16 C11 C1 120.8(3)
C13 C12 C11 123.8(6)
C12 C13 C14 117.8(8)
N1 C14 C13 123.1(4)
N1 C14 C15 117.1(5)
C13 C14 C15 119.8(7)
C16 C15 C14 120.4(5)
C15 C16 C11 120.9(3)
C2A C1A S1A 105.0(12)
C2A C1A C11A 132.0(13)
C11A C1A S1A 123.0(6)
C1A C2A C3A 124(2)
C2A C3A C4A 107.2(13)
C3A C4A S1A 111.3(5)
C3A C4A C5A 124.1(6)
C5A C4A S1A 124.6(6)
O1A C5A C4A 123.9(6)
C12A C11A C1A 122.9(8)
C16A C11A C1A 120.6(8)
C16A C11A C12A 116.5(10)
C13A C12A C11A 116.1(15)
C14A C13A C12A 129(2)
C13A C14A N1 115.7(12)
C13A C14A C15A 112(2)
C15A C14A N1 132.7(15)
C16A C15A C14A 121.2(15)
C11A C16A C15A 125.2(10)
C22 C21 N1 121.80(11)
C22 C21 C26 118.87(12)
C26 C21 N1 119.26(12)
C23 C22 C21 121.05(12)
C22 C23 C24 119.79(13)
O2 C24 C23 124.30(13)
O2 C24 C25 116.17(12)
C23 C24 C25 119.54(12)
C26 C25 C24 120.22(12)
C25 C26 C21 120.53(12)
C32 C31 N1 120.60(11)
C32 C31 C36 119.29(12)
C36 C31 N1 120.10(11)
C31 C32 C33 120.79(12)
C34 C33 C32 119.54(12)
O3 C34 C33 124.70(12)
O3 C34 C35 115.35(12)
C33 C34 C35 119.94(12)
C36 C35 C34 120.06(12)
C35 C36 C31 120.34(12)

loop_
_geom_bond_atom_site_label_1
_geom_bond_atom_site_label_2
_geom_bond_distance
S1 C1 1.747(3)
S1 C4 1.746(3)
S1A C1A 1.690(7)
S1A C4A 1.712(7)
O1 C5 1.213(3)
O1A C5A 1.216(7)
O2 C20 1.4259(19)
O2 C24 1.3676(16)
O3 C30 1.4266(17)
O3 C34 1.3677(16)
N1 C14 1.392(9)
N1 C14A 1.43(2)
N1 C21 1.4297(17)
N1 C31 1.4366(17)
C1 C2 1.369(6)
C1 C11 1.449(4)
C2 C3 1.450(4)
C3 C4 1.373(4)
C4 C5 1.438(3)
C11 C12 1.402(4)
C11 C16 1.403(3)
C12 C13 1.390(6)
C13 C14 1.406(5)
C14 C15 1.417(5)
C15 C16 1.391(4)
C1A C2A 1.31(2)
C1A C11A 1.501(13)
C2A C3A 1.32(2)
C3A C4A 1.351(9)
C4A C5A 1.464(9)
C11A C12A 1.394(10)
C11A C16A 1.365(9)
C12A C13A 1.392(14)
C13A C14A 1.379(13)
C14A C15A 1.394(13)
C15A C16A 1.376(10)
C21 C22 1.3898(19)
C21 C26 1.3952(19)
C22 C23 1.3876(18)
C23 C24 1.3940(19)
C24 C25 1.394(2)
C25 C26 1.3864(19)
C31 C32 1.3867(18)
C31 C36 1.3961(19)
C32 C33 1.3911(19)
C33 C34 1.3888(19)
C34 C35 1.3971(19)
C35 C36 1.3810(19)

loop_
_geom_torsion_atom_site_label_1
_geom_torsion_atom_site_label_2
_geom_torsion_atom_site_label_3
_geom_torsion_atom_site_label_4
_geom_torsion
S1 C1 C2 C3 -0.9(5)
S1 C1 C11 C12 -17.2(6)
S1 C1 C11 C16 163.2(3)
S1 C4 C5 O1 -0.7(3)
S1A C1A C2A C3A -6.7(18)
S1A C1A C11A C12A 163.2(11)
S1A C1A C11A C16A -18.8(15)
S1A C4A C5A O1A -178.2(5)
O2 C24 C25 C26 -179.83(11)
O3 C34 C35 C36 -179.46(11)
N1 C14 C15 C16 -179.9(6)
N1 C14A C15A C16A -180(2)
N1 C21 C22 C23 177.18(11)
N1 C21 C26 C25 -176.61(11)
N1 C31 C32 C33 178.88(11)
N1 C31 C36 C35 -177.49(11)
C1 S1 C4 C3 0.2(2)
C1 S1 C4 C5 -179.2(2)
C1 C2 C3 C4 1.1(5)
C1 C11 C12 C13 -178.9(9)
C1 C11 C16 C15 -179.6(4)
C2 C1 C11 C12 162.2(5)
C2 C1 C11 C16 -17.4(6)
C2 C3 C4 S1 -0.8(3)
C2 C3 C4 C5 178.6(3)
C3 C4 C5 O1 179.9(2)
C4 S1 C1 C2 0.4(4)
C4 S1 C1 C11 179.9(3)
C11 C1 C2 C3 179.6(4)
C11 C12 C13 C14 -2.0(13)
C12 C11 C16 C15 0.8(6)
C12 C13 C14 N1 -178.7(10)
C12 C13 C14 C15 1.8(12)
C13 C14 C15 C16 -0.3(11)
C14 N1 C21 C22 41.6(5)
C14 N1 C21 C26 -141.5(5)
C14 N1 C31 C32 -113.3(6)
C14 N1 C31 C36 65.9(6)
C14 C15 C16 C11 -1.0(8)
C16 C11 C12 C13 0.7(10)
C1A S1A C4A C3A 1.3(6)
C1A S1A C4A C5A -176.7(6)
C1A C2A C3A C4A 7.7(19)
C1A C11A C12A C13A 175(2)
C1A C11A C16A C15A -176.3(12)
C2A C1A C11A C12A -18(2)
C2A C1A C11A C16A 160.1(14)
C2A C3A C4A S1A -4.6(11)
C2A C3A C4A C5A 173.4(9)
C3A C4A C5A O1A 4.0(10)
C4A S1A C1A C2A 2.5(10)
C4A S1A C1A C11A -178.2(9)
C11A C1A C2A C3A 174.2(12)
C11A C12A C13A C14A 3(4)
C12A C11A C16A C15A 1.8(18)
C12A C13A C14A N1 178(3)
C12A C13A C14A C15A 0(4)
C13A C14A C15A C16A -1(3)
C14A N1 C21 C22 37.9(13)
C14A N1 C21 C26 -145.2(13)
C14A N1 C31 C32 -112.0(13)
C14A N1 C31 C36 67.2(13)
C14A C15A C16A C11A 1(2)
C16A C11A C12A C13A -3(2)
C20 O2 C24 C23 7.01(18)
C20 O2 C24 C25 -173.05(12)
C21 N1 C14 C13 27.5(11)
C21 N1 C14 C15 -153.0(6)
C21 N1 C14A C13A 30(3)
C21 N1 C14A C15A -152(2)
C21 N1 C31 C32 46.34(16)
C21 N1 C31 C36 -134.48(12)
C21 C22 C23 C24 -0.73(19)
C22 C21 C26 C25 0.38(19)
C22 C23 C24 O2 -179.53(12)
C22 C23 C24 C25 0.54(19)
C23 C24 C25 C26 0.10(19)
C24 C25 C26 C21 -0.57(19)
C26 C21 C22 C23 0.27(19)
C30 O3 C34 C33 1.95(19)
C30 O3 C34 C35 -178.79(12)
C31 N1 C14 C13 -173.6(7)
C31 N1 C14 C15 6.0(10)
C31 N1 C14A C13A -173.6(16)
C31 N1 C14A C15A 5(3)
C31 N1 C21 C22 -118.36(13)
C31 N1 C21 C26 58.55(16)
C31 C32 C33 C34 -1.31(19)
C32 C31 C36 C35 1.70(19)
C32 C33 C34 O3 -179.23(12)
C32 C33 C34 C35 1.54(19)
C33 C34 C35 C36 -0.16(19)
C34 C35 C36 C31 -1.47(19)
C36 C31 C32 C33 -0.30(19)
